data_7159286
loop_
_publ_author_name
'Singh, Manjeet'
'Kumar, Manish'
'Nalawade, Sachin A.'
'Puneeth Kumar, DRGKoppalu R'
'Gopi, Hosahudya N.'

_publ_section_title
;
 Cyclization of <i>N</i>-Boc-(<i>E</i>)-&#x3b1;,&#x3b2;-unsaturated
 &#x3b3;-amino acid active esters into
 <i>N</i>-Boc-(<i>Z</i>)-&#x3b1;,&#x3b2;-unsaturated &#x3b3;-lactams
 through <i>E</i> &#x2192; <i>Z</i> isomerization.
;
_journal_issue 18
_journal_name_full 'Organic &amp; biomolecular chemistry'
_journal_page_first 3766
_journal_page_last 3769
_journal_paper_doi 10.1039/d3ob00127j
_journal_volume 21
_journal_year 2023
_chemical_formula_moiety C22
_chemical_formula_sum 'C22 H20 F5 N O4'
_chemical_formula_weight 457.39
_space_group_crystal_system monoclinic
_space_group_IT_number 4
_space_group_name_Hall 'P 2yb'
_space_group_name_H-M_alt 'P 1 21 1'
_atom_sites_solution_hydrogens geom
_audit_creation_method SHELXL-2018/3
_audit_update_record
;
2022-10-11 deposited with the CCDC.	2023-04-14 downloaded from the CCDC.
;
_cell_angle_alpha 90
_cell_angle_beta 110.556(14)
_cell_angle_gamma 90
_cell_formula_units_Z 2
_cell_length_a 10.469(6)
_cell_length_b 9.455(6)
_cell_length_c 11.567(6)
_cell_measurement_reflns_used 1098
_cell_measurement_temperature 120(2)
_cell_measurement_theta_max 18.60
_cell_measurement_theta_min 2.26
_cell_volume 1072.1(11)
_computing_cell_refinement 'Bruker SAINT'
_computing_data_collection 'Bruker APEX2'
_computing_data_reduction 'Bruker SAINT'
_computing_molecular_graphics 'Bruker SAINT'
_computing_publication_material 'Bruker SHELXTL'
_computing_structure_refinement 'SHELXL-2018/3 (Sheldrick, 2018)'
_computing_structure_solution 'SHELXT 2014/5 (Sheldrick, 2014)'
_diffrn_ambient_temperature 120(2)
_diffrn_measured_fraction_theta_full 1.000
_diffrn_measured_fraction_theta_max 0.998
_diffrn_measurement_device_type 'Bruker APEX-II CCD'
_diffrn_measurement_method '\f and \w scans'
_diffrn_radiation_type MoK\a
_diffrn_radiation_wavelength 0.71073
_diffrn_reflns_av_R_equivalents 0.1422
_diffrn_reflns_av_unetI/netI 0.1793
_diffrn_reflns_Laue_measured_fraction_full 1.000
_diffrn_reflns_Laue_measured_fraction_max 0.998
_diffrn_reflns_limit_h_max 13
_diffrn_reflns_limit_h_min -13
_diffrn_reflns_limit_k_max 12
_diffrn_reflns_limit_k_min -12
_diffrn_reflns_limit_l_max 15
_diffrn_reflns_limit_l_min -13
_diffrn_reflns_number 15970
_diffrn_reflns_point_group_measured_fraction_full 0.951
_diffrn_reflns_point_group_measured_fraction_max 0.925
_diffrn_reflns_theta_full 25.242
_diffrn_reflns_theta_max 28.448
_diffrn_reflns_theta_min 1.880
_exptl_absorpt_coefficient_mu 0.125
_exptl_crystal_colour Colourless
_exptl_crystal_density_diffrn 1.417
_exptl_crystal_description Plate
_exptl_crystal_F_000 472.0
_refine_diff_density_max 0.301
_refine_diff_density_min -0.325
_refine_diff_density_rms 0.074
_refine_ls_abs_structure_details
;
 Flack x determined using 661 quotients [(I+)-(I-)]/[(I+)+(I-)]
 (Parsons, Flack and Wagner, Acta Cryst. B69 (2013) 249-259).
;
_refine_ls_abs_structure_Flack 2.6(10)
_refine_ls_extinction_coef 0.033(7)
_refine_ls_extinction_expression Fc^*^=kFc[1+0.001xFc^2^\l^3^/sin(2\q)]^-1/4^
_refine_ls_extinction_method 'SHELXL-2018/3 (Sheldrick 2018)'
_refine_ls_goodness_of_fit_ref 0.893
_refine_ls_hydrogen_treatment constr
_refine_ls_matrix_type full
_refine_ls_number_parameters 293
_refine_ls_number_reflns 4988
_refine_ls_number_restraints 1
_refine_ls_restrained_S_all 0.893
_refine_ls_R_factor_all 0.1674
_refine_ls_R_factor_gt 0.0687
_refine_ls_shift/su_max 0.000
_refine_ls_shift/su_mean 0.000
_refine_ls_structure_factor_coef Fsqd
_refine_ls_weighting_details 'w=1/[\s^2^(Fo^2^)+(0.1000P)^2^] where P=(Fo^2^+2Fc^2^)/3'
_refine_ls_weighting_scheme calc
_refine_ls_wR_factor_gt 0.1476
_refine_ls_wR_factor_ref 0.2072
_reflns_Friedel_coverage 0.750
_reflns_Friedel_fraction_full 0.894
_reflns_Friedel_fraction_max 0.843
_reflns_number_gt 2439
_reflns_number_total 4988
_reflns_threshold_expression 'I > 2\s(I)'
_cod_data_source_file d3ob00127j2.cif
_cod_data_source_block 1f
_cod_depositor_comments 'Adding full bibliography for 7159285--7159290.cif.'
_cod_original_cell_volume 1072.1(10)
_cod_original_sg_symbol_H-M 'P 21'
_cod_database_code 7159286
_shelx_shelxl_version_number 2018/3
_shelx_space_group_comment
;
The symmetry employed for this shelxl refinement is uniquely defined
by the following loop, which should always be used as a source of
symmetry information in preference to the above space-group names.
They are only intended as comments.
;

loop_
_space_group_symop_operation_xyz
'x, y, z'
'-x, y+1/2, -z'

loop_
_atom_site_label
_atom_site_type_symbol
_atom_site_fract_x
_atom_site_fract_y
_atom_site_fract_z
_atom_site_U_iso_or_equiv
_atom_site_adp_type
_atom_site_occupancy
_atom_site_site_symmetry_order
_atom_site_calc_flag
_atom_site_refinement_flags_posn
_atom_site_refinement_flags_adp
_atom_site_refinement_flags_occupancy
_atom_site_disorder_assembly
_atom_site_disorder_group
O1 O 0.6671(4) 0.4613(4) 0.4750(4) 0.0199(10) Uani 1 1 d . . . . .
O2 O 0.5837(4) 0.2392(5) 0.4833(4) 0.0224(10) Uani 1 1 d . . . . .
F2 F -0.1235(5) 0.7569(5) 0.1844(4) 0.0468(13) Uani 1 1 d . . . . .
O3 O -0.0131(5) 0.4297(5) 0.2020(4) 0.0315(12) Uani 1 1 d . . . . .
F5 F -0.1652(6) 0.5929(6) -0.2770(4) 0.0584(15) Uani 1 1 d . . . . .
O4 O 0.0918(5) 0.6161(6) 0.1519(4) 0.0351(13) Uani 1 1 d . . . . .
N1 N 0.4773(5) 0.4392(6) 0.5151(5) 0.0213(12) Uani 1 1 d . . . . .
H1 H 0.483529 0.529382 0.524787 0.026 Uiso 1 1 calc R U . . .
F1 F 0.0620(5) 0.5307(6) -0.0826(5) 0.0563(14) Uani 1 1 d . . . . .
F4 F -0.3735(4) 0.7390(6) -0.2412(4) 0.0584(15) Uani 1 1 d . . . . .
F3 F -0.3502(5) 0.8210(6) -0.0113(5) 0.0631(16) Uani 1 1 d . . . . .
C5 C 0.5769(6) 0.3682(7) 0.4913(6) 0.0218(15) Uani 1 1 d . . . . .
C6 C 0.3597(6) 0.3658(7) 0.5245(6) 0.0198(14) Uani 1 1 d . . . . .
H6 H 0.377776 0.263963 0.526445 0.024 Uiso 1 1 calc R U . . .
C16 C 0.0865(7) 0.4997(7) 0.2236(6) 0.0254(16) Uani 1 1 d . . . . .
C15 C 0.2177(7) 0.4860(7) 0.3254(6) 0.0269(16) Uani 1 1 d . . . . .
H15 H 0.291330 0.541446 0.326073 0.032 Uiso 1 1 calc R U . . .
C8 C 0.4524(7) 0.3584(8) 0.7602(6) 0.0243(15) Uani 1 1 d . . . . .
C17 C -0.0265(7) 0.6440(8) 0.0542(6) 0.0265(16) Uani 1 1 d . . . . .
C14 C 0.2320(6) 0.3952(7) 0.4164(6) 0.0207(14) Uani 1 1 d . . . . .
H14 H 0.154696 0.344341 0.412989 0.025 Uiso 1 1 calc R U . . .
C3 C 0.7837(7) 0.4116(7) 0.4406(6) 0.0246(15) Uani 1 1 d . . . . .
C18 C -0.1322(7) 0.7171(8) 0.0703(6) 0.0282(16) Uani 1 1 d . . . . .
C7 C 0.3369(7) 0.4058(7) 0.6454(6) 0.0234(15) Uani 1 1 d . . . . .
H7A H 0.327045 0.507591 0.648235 0.028 Uiso 1 1 calc R U . . .
H7B H 0.252573 0.363103 0.645184 0.028 Uiso 1 1 calc R U . . .
C19 C -0.2482(7) 0.7493(8) -0.0288(7) 0.0319(17) Uani 1 1 d . . . . .
C4 C 0.8584(7) 0.5454(8) 0.4364(7) 0.0319(17) Uani 1 1 d . . . . .
H4A H 0.797847 0.609701 0.378542 0.048 Uiso 1 1 calc R U . . .
H4B H 0.934355 0.524355 0.411060 0.048 Uiso 1 1 calc R U . . .
H4C H 0.890889 0.587881 0.516893 0.048 Uiso 1 1 calc R U . . .
C1 C 0.8739(7) 0.3129(8) 0.5391(7) 0.0330(17) Uani 1 1 d . . . . .
H1A H 0.890000 0.352946 0.619239 0.050 Uiso 1 1 calc R U . . .
H1B H 0.959385 0.300256 0.527027 0.050 Uiso 1 1 calc R U . . .
H1C H 0.829507 0.222960 0.533305 0.050 Uiso 1 1 calc R U . . .
C22 C -0.0397(8) 0.6017(8) -0.0642(7) 0.0305(17) Uani 1 1 d . . . . .
C12 C 0.5009(7) 0.2204(8) 0.7759(7) 0.0329(18) Uani 1 1 d . . . . .
H12 H 0.463470 0.154861 0.713080 0.039 Uiso 1 1 calc R U . . .
C20 C -0.2593(7) 0.7084(9) -0.1452(7) 0.0369(19) Uani 1 1 d . . . . .
C21 C -0.1551(8) 0.6355(8) -0.1636(6) 0.0341(19) Uani 1 1 d . . . . .
C2 C 0.7284(8) 0.3436(8) 0.3138(6) 0.0362(19) Uani 1 1 d . . . . .
H2A H 0.682715 0.256997 0.318679 0.054 Uiso 1 1 calc R U . . .
H2B H 0.802365 0.323963 0.285359 0.054 Uiso 1 1 calc R U . . .
H2C H 0.665091 0.406907 0.257142 0.054 Uiso 1 1 calc R U . . .
C11 C 0.6035(8) 0.1785(9) 0.8828(7) 0.039(2) Uani 1 1 d . . . . .
H11 H 0.632972 0.084984 0.891749 0.047 Uiso 1 1 calc R U . . .
C9 C 0.5129(8) 0.4534(9) 0.8560(7) 0.0348(18) Uani 1 1 d . . . . .
H9 H 0.482801 0.546707 0.847971 0.042 Uiso 1 1 calc R U . . .
C10 C 0.6626(7) 0.2739(9) 0.9761(7) 0.039(2) Uani 1 1 d . . . . .
H10 H 0.732755 0.245438 1.047303 0.047 Uiso 1 1 calc R U . . .
C13 C 0.6173(8) 0.4119(10) 0.9636(7) 0.043(2) Uani 1 1 d . . . . .
H13 H 0.656097 0.476822 1.026539 0.052 Uiso 1 1 calc R U . . .

loop_
_atom_site_aniso_label
_atom_site_aniso_U_11
_atom_site_aniso_U_22
_atom_site_aniso_U_33
_atom_site_aniso_U_23
_atom_site_aniso_U_13
_atom_site_aniso_U_12
O1 0.023(2) 0.014(2) 0.024(2) -0.0013(18) 0.010(2) -0.0011(19)
O2 0.028(2) 0.010(2) 0.029(3) -0.0002(19) 0.010(2) -0.001(2)
F2 0.069(3) 0.046(3) 0.031(3) 0.000(2) 0.025(2) 0.001(3)
O3 0.028(3) 0.030(3) 0.031(3) 0.006(2) 0.003(2) -0.004(2)
F5 0.103(4) 0.043(3) 0.026(2) -0.007(2) 0.019(3) -0.012(3)
O4 0.029(3) 0.032(3) 0.036(3) 0.016(2) 0.000(2) -0.002(2)
N1 0.021(3) 0.011(3) 0.031(3) -0.002(2) 0.008(2) -0.001(2)
F1 0.072(3) 0.044(3) 0.064(3) 0.010(3) 0.038(3) 0.026(3)
F4 0.035(2) 0.078(4) 0.043(3) 0.034(3) -0.009(2) -0.012(3)
F3 0.052(3) 0.073(4) 0.080(4) 0.031(3) 0.042(3) 0.026(3)
C5 0.019(3) 0.030(4) 0.015(3) 0.001(3) 0.006(3) -0.002(3)
C6 0.022(3) 0.015(3) 0.024(3) 0.004(3) 0.010(3) 0.002(3)
C16 0.030(4) 0.021(4) 0.027(4) 0.001(3) 0.011(3) 0.002(3)
C15 0.025(3) 0.024(4) 0.026(4) 0.002(3) 0.003(3) 0.003(3)
C8 0.023(3) 0.031(4) 0.021(3) 0.001(3) 0.011(3) -0.003(3)
C17 0.023(4) 0.024(4) 0.025(4) 0.009(3) 0.000(3) 0.000(3)
C14 0.021(3) 0.016(3) 0.025(4) -0.001(3) 0.007(3) -0.003(3)
C3 0.032(4) 0.017(3) 0.028(4) -0.005(3) 0.014(3) -0.002(3)
C18 0.040(4) 0.026(4) 0.021(4) 0.001(3) 0.013(3) -0.004(3)
C7 0.026(3) 0.017(3) 0.026(4) 0.001(3) 0.008(3) 0.001(3)
C19 0.025(4) 0.033(4) 0.042(5) 0.015(4) 0.017(3) 0.007(3)
C4 0.032(4) 0.029(4) 0.041(4) -0.003(3) 0.019(4) -0.001(3)
C1 0.029(4) 0.024(4) 0.049(5) 0.004(4) 0.017(4) 0.005(3)
C22 0.038(4) 0.020(4) 0.038(4) -0.004(3) 0.019(4) 0.004(3)
C12 0.037(4) 0.031(4) 0.029(4) 0.003(3) 0.009(3) 0.006(4)
C20 0.030(4) 0.038(5) 0.035(5) 0.015(4) 0.001(3) -0.009(4)
C21 0.056(5) 0.024(4) 0.018(4) -0.001(3) 0.007(4) -0.010(4)
C2 0.049(5) 0.035(5) 0.033(4) -0.006(3) 0.024(4) -0.006(4)
C11 0.047(5) 0.039(5) 0.032(4) 0.012(4) 0.015(4) 0.016(4)
C9 0.044(4) 0.029(4) 0.031(4) 0.003(3) 0.013(4) -0.008(4)
C10 0.032(4) 0.054(6) 0.031(4) 0.003(4) 0.011(3) -0.007(4)
C13 0.050(5) 0.051(6) 0.023(4) 0.002(4) 0.006(4) -0.022(4)

loop_
_atom_type_symbol
_atom_type_description
_atom_type_scat_dispersion_real
_atom_type_scat_dispersion_imag
_atom_type_scat_source
C C 0.0033 0.0016 'International Tables Vol C Tables 4.2.6.8 and 6.1.1.4'
H H 0.0000 0.0000 'International Tables Vol C Tables 4.2.6.8 and 6.1.1.4'
F F 0.0171 0.0103 'International Tables Vol C Tables 4.2.6.8 and 6.1.1.4'
N N 0.0061 0.0033 'International Tables Vol C Tables 4.2.6.8 and 6.1.1.4'
O O 0.0106 0.0060 'International Tables Vol C Tables 4.2.6.8 and 6.1.1.4'

loop_
_geom_angle_atom_site_label_1
_geom_angle_atom_site_label_2
_geom_angle_atom_site_label_3
_geom_angle
_geom_angle_site_symmetry_1
_geom_angle_site_symmetry_3
_geom_angle_publ_flag
C5 O1 C3 120.8(5) . . ?
C17 O4 C16 115.3(5) . . ?
C5 N1 C6 121.0(6) . . ?
C5 N1 H1 119.5 . . ?
C6 N1 H1 119.5 . . ?
O2 C5 N1 125.5(6) . . ?
O2 C5 O1 125.0(6) . . ?
N1 C5 O1 109.5(6) . . ?
N1 C6 C14 112.3(5) . . ?
N1 C6 C7 110.8(5) . . ?
C14 C6 C7 109.4(5) . . ?
N1 C6 H6 108.0 . . ?
C14 C6 H6 108.0 . . ?
C7 C6 H6 108.0 . . ?
O3 C16 O4 122.2(6) . . ?
O3 C16 C15 128.8(6) . . ?
O4 C16 C15 109.0(6) . . ?
C14 C15 C16 120.5(6) . . ?
C14 C15 H15 119.8 . . ?
C16 C15 H15 119.8 . . ?
C12 C8 C9 117.3(7) . . ?
C12 C8 C7 122.3(6) . . ?
C9 C8 C7 120.4(7) . . ?
C18 C17 O4 121.4(6) . . ?
C18 C17 C22 118.3(6) . . ?
O4 C17 C22 120.3(7) . . ?
C15 C14 C6 126.9(6) . . ?
C15 C14 H14 116.6 . . ?
C6 C14 H14 116.6 . . ?
O1 C3 C4 103.3(5) . . ?
O1 C3 C2 108.8(5) . . ?
C4 C3 C2 110.7(6) . . ?
O1 C3 C1 110.3(5) . . ?
C4 C3 C1 110.4(6) . . ?
C2 C3 C1 113.0(6) . . ?
F2 C18 C17 119.7(6) . . ?
F2 C18 C19 119.4(7) . . ?
C17 C18 C19 121.0(6) . . ?
C8 C7 C6 113.0(5) . . ?
C8 C7 H7A 109.0 . . ?
C6 C7 H7A 109.0 . . ?
C8 C7 H7B 109.0 . . ?
C6 C7 H7B 109.0 . . ?
H7A C7 H7B 107.8 . . ?
F3 C19 C20 119.8(7) . . ?
F3 C19 C18 120.1(7) . . ?
C20 C19 C18 120.1(7) . . ?
C3 C4 H4A 109.5 . . ?
C3 C4 H4B 109.5 . . ?
H4A C4 H4B 109.5 . . ?
C3 C4 H4C 109.5 . . ?
H4A C4 H4C 109.5 . . ?
H4B C4 H4C 109.5 . . ?
C3 C1 H1A 109.5 . . ?
C3 C1 H1B 109.5 . . ?
H1A C1 H1B 109.5 . . ?
C3 C1 H1C 109.5 . . ?
H1A C1 H1C 109.5 . . ?
H1B C1 H1C 109.5 . . ?
F1 C22 C21 119.7(6) . . ?
F1 C22 C17 119.6(7) . . ?
C21 C22 C17 120.7(7) . . ?
C11 C12 C8 121.3(7) . . ?
C11 C12 H12 119.3 . . ?
C8 C12 H12 119.3 . . ?
F4 C20 C19 119.7(7) . . ?
F4 C20 C21 120.3(7) . . ?
C19 C20 C21 120.0(7) . . ?
F5 C21 C20 120.7(7) . . ?
F5 C21 C22 119.4(7) . . ?
C20 C21 C22 119.9(7) . . ?
C3 C2 H2A 109.5 . . ?
C3 C2 H2B 109.5 . . ?
H2A C2 H2B 109.5 . . ?
C3 C2 H2C 109.5 . . ?
H2A C2 H2C 109.5 . . ?
H2B C2 H2C 109.5 . . ?
C10 C11 C12 120.6(8) . . ?
C10 C11 H11 119.7 . . ?
C12 C11 H11 119.7 . . ?
C8 C9 C13 121.5(8) . . ?
C8 C9 H9 119.2 . . ?
C13 C9 H9 119.2 . . ?
C11 C10 C13 119.6(8) . . ?
C11 C10 H10 120.2 . . ?
C13 C10 H10 120.2 . . ?
C10 C13 C9 119.6(8) . . ?
C10 C13 H13 120.2 . . ?
C9 C13 H13 120.2 . . ?

loop_
_geom_bond_atom_site_label_1
_geom_bond_atom_site_label_2
_geom_bond_distance
_geom_bond_site_symmetry_2
_geom_bond_publ_flag
O1 C5 1.353(7) . ?
O1 C3 1.486(7) . ?
O2 C5 1.227(8) . ?
F2 C18 1.344(8) . ?
O3 C16 1.185(8) . ?
F5 C21 1.340(8) . ?
O4 C17 1.378(8) . ?
O4 C16 1.391(8) . ?
N1 C5 1.347(8) . ?
N1 C6 1.450(8) . ?
N1 H1 0.8600 . ?
F1 C22 1.338(8) . ?
F4 C20 1.347(8) . ?
F3 C19 1.339(8) . ?
C6 C14 1.501(9) . ?
C6 C7 1.546(9) . ?
C6 H6 0.9800 . ?
C16 C15 1.468(9) . ?
C15 C14 1.326(9) . ?
C15 H15 0.9300 . ?
C8 C12 1.389(10) . ?
C8 C9 1.394(10) . ?
C8 C7 1.516(9) . ?
C17 C18 1.371(10) . ?
C17 C22 1.386(10) . ?
C14 H14 0.9300 . ?
C3 C4 1.497(10) . ?
C3 C2 1.518(9) . ?
C3 C1 1.519(9) . ?
C18 C19 1.381(10) . ?
C7 H7A 0.9700 . ?
C7 H7B 0.9700 . ?
C19 C20 1.366(11) . ?
C4 H4A 0.9600 . ?
C4 H4B 0.9600 . ?
C4 H4C 0.9600 . ?
C1 H1A 0.9600 . ?
C1 H1B 0.9600 . ?
C1 H1C 0.9600 . ?
C22 C21 1.381(11) . ?
C12 C11 1.381(10) . ?
C12 H12 0.9300 . ?
C20 C21 1.369(11) . ?
C2 H2A 0.9600 . ?
C2 H2B 0.9600 . ?
C2 H2C 0.9600 . ?
C11 C10 1.376(11) . ?
C11 H11 0.9300 . ?
C9 C13 1.394(10) . ?
C9 H9 0.9300 . ?
C10 C13 1.378(12) . ?
C10 H10 0.9300 . ?
C13 H13 0.9300 . ?
